data_7702741
loop_
_publ_author_name
'Abrahams, Brendan F.'
'Coleiro, Joseph'
'Ha, Karen'
'Hoskins, Bernard F.'
'Orchard, Simon D.'
'Robson, Richard'

_publ_section_title
;
 Dihydroxybenzoquinone and chloranilic acid derivatives of rare earth
 metals
;
_journal_issue 8
_journal_name_full 'Journal of the Chemical Society, Dalton Transactions'
_journal_page_first 1586
_journal_paper_doi 10.1039/b109296k
_journal_year 2002
_chemical_formula_sum 'C18 H54 Gd2 O36'
_chemical_formula_weight 1161.11
_chemical_name_systematic
; 
hexaaquatris(2,5-dihyroxy-1,4-bezoquinonate)digadolinium(III)
octadecahydrate 
;
_space_group_IT_number 148
_space_group_name_Hall '-R 3'
_space_group_name_H-M_alt 'R -3 :H'
_symmetry_cell_setting 'rhombohedral - hexagonal axes'
_symmetry_space_group_name_H-M 'R -3 :H'
_atom_sites_solution_hydrogens difmap
_atom_sites_solution_primary direct
_atom_sites_solution_secondary difmap
_audit_creation_method SHELXL-97
_cell_angle_alpha 90.00
_cell_angle_beta 90.00
_cell_angle_gamma 120.00
_cell_formula_units_Z 3
_cell_length_a 14.202(2)
_cell_length_b 14.202(2)
_cell_length_c 18.106(2)
_cell_measurement_reflns_used 25
_cell_measurement_temperature 293(2)
_cell_measurement_theta_max 13.5
_cell_measurement_theta_min 8.6
_cell_volume 3162.7(7)
_computing_cell_refinement 'CAD4 software'
_computing_data_collection 'CAD4 software'
_computing_structure_refinement 'SHELXL-97 (Sheldrick, 1997)'
_computing_structure_solution 'SHELXS-97 (Sheldrick, 1990)'
_diffrn_ambient_temperature 293(2)
_diffrn_measured_fraction_theta_full 0.998
_diffrn_measured_fraction_theta_max 0.998
_diffrn_measurement_device_type 'Enraf-Nonius CAD4 diffractometer'
_diffrn_measurement_method \w
_diffrn_radiation_monochromator graphite
_diffrn_radiation_source 'fine-focus sealed tube'
_diffrn_radiation_type MoK\a
_diffrn_radiation_wavelength 0.71069
_diffrn_reflns_av_R_equivalents 0.0254
_diffrn_reflns_av_sigmaI/netI 0.0397
_diffrn_reflns_limit_h_max 16
_diffrn_reflns_limit_h_min -1
_diffrn_reflns_limit_k_max 1
_diffrn_reflns_limit_k_min -16
_diffrn_reflns_limit_l_max 1
_diffrn_reflns_limit_l_min -21
_diffrn_reflns_number 1641
_diffrn_reflns_theta_full 24.97
_diffrn_reflns_theta_max 24.97
_diffrn_reflns_theta_min 2.00
_diffrn_standards_decay_% 0
_diffrn_standards_number 3
_exptl_absorpt_coefficient_mu 3.226
_exptl_absorpt_correction_T_max 0.9181
_exptl_absorpt_correction_T_min 0.6786
_exptl_absorpt_correction_type numerical
_exptl_absorpt_process_details 'SHELX-76 (Sheldrick, 1976)'
_exptl_crystal_colour red
_exptl_crystal_density_diffrn 1.829
_exptl_crystal_density_method 'not measured'
_exptl_crystal_description 'circular plate'
_exptl_crystal_F_000 1734
_exptl_crystal_size_max 0.14
_exptl_crystal_size_mid 0.14
_exptl_crystal_size_min 0.02
_refine_diff_density_max 1.299
_refine_diff_density_min -0.495
_refine_diff_density_rms 0.107
_refine_ls_extinction_method none
_refine_ls_goodness_of_fit_ref 1.081
_refine_ls_hydrogen_treatment mixed
_refine_ls_matrix_type full
_refine_ls_number_parameters 115
_refine_ls_number_reflns 1238
_refine_ls_number_restraints 8
_refine_ls_restrained_S_all 1.078
_refine_ls_R_factor_all 0.0409
_refine_ls_R_factor_gt 0.0270
_refine_ls_shift/su_max 0.000
_refine_ls_shift/su_mean 0.000
_refine_ls_structure_factor_coef Fsqd
_refine_ls_weighting_details 'calc w=1/[\s^2^(Fo^2^)+(0.0280P)^2^+0.0000P] where P=(Fo^2^+2Fc^2^)/3'
_refine_ls_weighting_scheme calc
_refine_ls_wR_factor_gt 0.0559
_refine_ls_wR_factor_ref 0.0602
_reflns_number_gt 1024
_reflns_number_total 1238
_reflns_threshold_expression >2sigma(I)
_cod_data_source_file b109296k.txt
_cod_data_source_block gddhbqabs97
_cod_original_sg_symbol_H-M 'R -3'
_cod_database_code 7702741

loop_
_symmetry_equiv_pos_as_xyz
'x, y, z'
'-y, x-y, z'
'-x+y, -x, z'
'x+2/3, y+1/3, z+1/3'
'-y+2/3, x-y+1/3, z+1/3'
'-x+y+2/3, -x+1/3, z+1/3'
'x+1/3, y+2/3, z+2/3'
'-y+1/3, x-y+2/3, z+2/3'
'-x+y+1/3, -x+2/3, z+2/3'
'-x, -y, -z'
'y, -x+y, -z'
'x-y, x, -z'
'-x+2/3, -y+1/3, -z+1/3'
'y+2/3, -x+y+1/3, -z+1/3'
'x-y+2/3, x+1/3, -z+1/3'
'-x+1/3, -y+2/3, -z+2/3'
'y+1/3, -x+y+2/3, -z+2/3'
'x-y+1/3, x+2/3, -z+2/3'

loop_
_atom_site_label
_atom_site_type_symbol
_atom_site_fract_x
_atom_site_fract_y
_atom_site_fract_z
_atom_site_U_iso_or_equiv
_atom_site_adp_type
_atom_site_occupancy
_atom_site_symmetry_multiplicity
_atom_site_calc_flag
_atom_site_refinement_flags
Gd1 Gd 0.6667 0.3333 0.07822(2) 0.01703(13) Uani 1 3 d S
O1 O 0.8378(2) 0.3254(2) 0.08387(16) 0.0237(7) Uani 1 1 d .
O2 O 0.6716(2) 0.2129(3) 0.16983(17) 0.0245(7) Uani 1 1 d .
O3 O 0.5403(3) 0.3353(3) -0.0102(2) 0.0385(9) Uani 1 1 d D
HO31 H 0.500(3) 0.279(2) -0.029(2) 0.025(10) Uiso 1 1 d D
HO32 H 0.538(4) 0.385(3) -0.029(2) 0.025(10) Uiso 1 1 d D
C2 C 0.7430(4) 0.1843(3) 0.1705(2) 0.0203(9) Uani 1 1 d .
C3 C 0.7382(4) 0.1005(4) 0.2127(3) 0.0250(10) Uani 1 1 d .
H31 H 0.6771 0.0575 0.2413 0.012(10) Uiso 1 1 calc R
O4 O 0.7528(3) 0.6011(3) -0.0894(3) 0.0447(10) Uani 1 1 d D
HO41 H 0.6886(19) 0.570(5) -0.091(4) 0.068(16) Uiso 1 1 d D
HO42 H 0.782(5) 0.659(3) -0.070(4) 0.068(16) Uiso 1 1 d D
C1 C 0.8418(4) 0.2527(3) 0.1213(2) 0.0200(9) Uani 1 1 d .
O5 O 0.8107(4) 0.9397(3) 0.0418(2) 0.0435(10) Uani 1 1 d D
HO51 H 0.839(4) 0.932(5) 0.077(2) 0.048(13) Uiso 1 1 d D
HO52 H 0.849(4) 0.996(3) 0.022(3) 0.048(13) Uiso 1 1 d D
O6 O 0.0401(3) 0.5281(4) 0.0980(2) 0.0437(9) Uani 1 1 d D
HO61 H 0.054(7) 0.517(7) 0.139(2) 0.10(2) Uiso 1 1 d D
HO62 H -0.013(4) 0.490(6) 0.075(4) 0.10(2) Uiso 1 1 d D

loop_
_atom_site_aniso_label
_atom_site_aniso_U_11
_atom_site_aniso_U_22
_atom_site_aniso_U_33
_atom_site_aniso_U_23
_atom_site_aniso_U_13
_atom_site_aniso_U_12
Gd1 0.01395(14) 0.01395(14) 0.0232(2) 0.000 0.000 0.00697(7)
O1 0.0211(16) 0.0207(17) 0.0339(18) 0.0061(14) 0.0007(13) 0.0139(14)
O2 0.0197(16) 0.0270(18) 0.0332(17) 0.0072(14) 0.0039(13) 0.0164(15)
O3 0.039(2) 0.023(2) 0.049(2) -0.0015(17) -0.0220(18) 0.0124(18)
C2 0.018(2) 0.019(2) 0.023(2) -0.0014(18) -0.0008(18) 0.009(2)
C3 0.019(2) 0.023(2) 0.035(3) 0.004(2) 0.005(2) 0.011(2)
O4 0.037(2) 0.040(2) 0.056(3) 0.008(2) 0.004(2) 0.018(2)
C1 0.019(2) 0.015(2) 0.024(2) -0.0009(17) -0.0022(18) 0.0065(19)
O5 0.047(3) 0.045(2) 0.037(2) 0.005(2) -0.0079(19) 0.022(2)
O6 0.030(2) 0.041(2) 0.052(3) 0.003(2) 0.003(2) 0.0120(19)

loop_
_atom_type_symbol
_atom_type_description
_atom_type_scat_dispersion_real
_atom_type_scat_dispersion_imag
_atom_type_scat_source
C C 0.0033 0.0016 'International Tables Vol C Tables 4.2.6.8 and 6.1.1.4'
H H 0.0000 0.0000 'International Tables Vol C Tables 4.2.6.8 and 6.1.1.4'
Gd Gd -0.1653 3.9035 'International Tables Vol C Tables 4.2.6.8 and 6.1.1.4'
O O 0.0106 0.0060 'International Tables Vol C Tables 4.2.6.8 and 6.1.1.4'

loop_
_geom_angle_atom_site_label_1
_geom_angle_atom_site_label_2
_geom_angle_atom_site_label_3
_geom_angle
_geom_angle_site_symmetry_1
_geom_angle_site_symmetry_3
O2 Gd1 O2 77.81(11) . 2_655
O2 Gd1 O2 77.81(11) . 3_665
O2 Gd1 O2 77.81(11) 2_655 3_665
O2 Gd1 O3 138.61(12) . .
O2 Gd1 O3 134.80(11) 2_655 .
O2 Gd1 O3 85.05(13) 3_665 .
O2 Gd1 O3 134.80(11) . 3_665
O2 Gd1 O3 85.05(13) 2_655 3_665
O2 Gd1 O3 138.61(12) 3_665 3_665
O3 Gd1 O3 80.88(15) . 3_665
O2 Gd1 O3 85.05(13) . 2_655
O2 Gd1 O3 138.61(12) 2_655 2_655
O2 Gd1 O3 134.80(11) 3_665 2_655
O3 Gd1 O3 80.88(15) . 2_655
O3 Gd1 O3 80.88(15) 3_665 2_655
O2 Gd1 O1 64.15(10) . .
O2 Gd1 O1 69.93(10) 2_655 .
O2 Gd1 O1 133.97(10) 3_665 .
O3 Gd1 O1 140.84(13) . .
O3 Gd1 O1 70.71(11) 3_665 .
O3 Gd1 O1 68.69(12) 2_655 .
O2 Gd1 O1 133.97(10) . 2_655
O2 Gd1 O1 64.15(10) 2_655 2_655
O2 Gd1 O1 69.93(10) 3_665 2_655
O3 Gd1 O1 70.71(11) . 2_655
O3 Gd1 O1 68.69(12) 3_665 2_655
O3 Gd1 O1 140.84(13) 2_655 2_655
O1 Gd1 O1 119.834(10) . 2_655
O2 Gd1 O1 69.93(10) . 3_665
O2 Gd1 O1 133.97(10) 2_655 3_665
O2 Gd1 O1 64.15(10) 3_665 3_665
O3 Gd1 O1 68.69(12) . 3_665
O3 Gd1 O1 140.84(13) 3_665 3_665
O3 Gd1 O1 70.71(11) 2_655 3_665
O1 Gd1 O1 119.831(10) . 3_665
O1 Gd1 O1 119.832(10) 2_655 3_665
C1 O1 Gd1 120.3(3) . .
C2 O2 Gd1 123.2(3) . .
Gd1 O3 HO31 116(4) . .
Gd1 O3 HO32 131(4) . .
HO31 O3 HO32 113(5) . .
O2 C2 C3 125.2(4) . .
O2 C2 C1 114.6(4) . .
C3 C2 C1 120.1(4) . .
C2 C3 C1 120.0(4) . 13_655
C2 C3 H31 120.0 . .
C1 C3 H31 120.0 13_655 .
HO41 O4 HO42 116(7) . .
O1 C1 C3 124.6(4) . 13_655
O1 C1 C2 115.5(4) . .
C3 C1 C2 119.9(4) 13_655 .
HO51 O5 HO52 111(6) . .
HO61 O6 HO62 126(9) . .

loop_
_geom_bond_atom_site_label_1
_geom_bond_atom_site_label_2
_geom_bond_distance
_geom_bond_site_symmetry_2
Gd1 O2 2.409(3) .
Gd1 O2 2.409(3) 2_655
Gd1 O2 2.409(3) 3_665
Gd1 O3 2.415(4) .
Gd1 O3 2.415(4) 3_665
Gd1 O3 2.415(4) 2_655
Gd1 O1 2.490(3) .
Gd1 O1 2.490(3) 2_655
Gd1 O1 2.490(3) 3_665
O1 C1 1.261(5) .
O2 C2 1.267(5) .
O3 HO31 0.79(2) .
O3 HO32 0.79(2) .
C2 C3 1.386(6) .
C2 C1 1.531(6) .
C3 C1 1.393(6) 13_655
C3 H31 0.9300 .
O4 HO41 0.79(2) .
O4 HO42 0.80(2) .
C1 C3 1.393(6) 13_655
O5 HO51 0.79(2) .
O5 HO52 0.79(2) .
O6 HO61 0.80(2) .
O6 HO62 0.79(2) .
